data_4339254
loop_
_publ_author_name
'Tomat, Elisa'
'Cuesta, Luciano'
'Lynch, Vincent M.'
'Sessler, Jonathan L.'

_publ_section_title
;
 Binuclear fluoro-bridged zinc and cadmium complexes of a schiff base
 expanded porphyrin: fluoride abstraction from the tetrafluoroborate
 anion.
;
_journal_issue 16
_journal_name_full 'Inorganic chemistry'
_journal_page_first 6224
_journal_page_last 6226
_journal_paper_doi 10.1021/ic700933p
_journal_volume 46
_journal_year 2007
_chemical_formula_moiety 'C42 H44 N8 O4, 2 Cd 2+, 2 B F4 1-, 2 F 1-, 3 H2O, 4 C3 H6 O'
_chemical_formula_sum 'C54 H74 B2 Cd2 F10 N8 O11'
_chemical_formula_weight 1447.63
_chemical_name_systematic
;
 ?
;
_space_group_IT_number 2
_symmetry_cell_setting triclinic
_symmetry_space_group_name_Hall '-P 1'
_symmetry_space_group_name_H-M 'P -1'
_atom_sites_solution_hydrogens geom
_atom_sites_solution_primary direct
_atom_sites_solution_secondary difmap
_audit_creation_method SHELXL-97
_cell_angle_alpha 101.226(2)
_cell_angle_beta 106.446(2)
_cell_angle_gamma 92.269(2)
_cell_formula_units_Z 2
_cell_length_a 13.811(1)
_cell_length_b 15.527(1)
_cell_length_c 16.203(1)
_cell_measurement_reflns_used 14233
_cell_measurement_temperature 153(2)
_cell_measurement_theta_max 25.0
_cell_measurement_theta_min 1
_cell_volume 3252.1(4)
_computing_cell_refinement 'Collect software, Nonius B.V. 1998'
_computing_data_collection 'Collect software, Nonius B.V. 1998'
_computing_data_reduction
;
DENZO and Scalepack (Otwinoski and Minor, 1997)
;
_computing_molecular_graphics 'XP SHELXTL/PC, Siemens Analytical'
_computing_structure_refinement 'XL SHELXTL/PC, Siemens Analytical'
_computing_structure_solution
;

SIR97 - Altomare A., Burla M.C., Camalli M., Cascarano G.L., Giacovazzo C., 
Guagliardi A., Moliterni A.G.G., Polidori G.,Spagna R.
;
_diffrn_ambient_temperature 153(2)
_diffrn_measured_fraction_theta_full 0.979
_diffrn_measured_fraction_theta_max 0.979
_diffrn_measurement_device_type 'Nonius Kappa CCD'
_diffrn_measurement_method \w-scans
_diffrn_radiation_monochromator graphite
_diffrn_radiation_source 'fine-focus sealed tube'
_diffrn_radiation_type MoK\a
_diffrn_radiation_wavelength 0.71073
_diffrn_reflns_av_R_equivalents 0.0423
_diffrn_reflns_av_sigmaI/netI 0.0955
_diffrn_reflns_limit_h_max 15
_diffrn_reflns_limit_h_min -16
_diffrn_reflns_limit_k_max 16
_diffrn_reflns_limit_k_min -18
_diffrn_reflns_limit_l_max 19
_diffrn_reflns_limit_l_min -18
_diffrn_reflns_number 17044
_diffrn_reflns_theta_full 25.00
_diffrn_reflns_theta_max 25.00
_diffrn_reflns_theta_min 2.09
_exptl_absorpt_coefficient_mu 0.742
_exptl_absorpt_correction_type none
_exptl_crystal_colour yellow
_exptl_crystal_density_diffrn 1.478
_exptl_crystal_density_method 'not measured'
_exptl_crystal_description needles
_exptl_crystal_F_000 1476
_exptl_crystal_size_max 0.20
_exptl_crystal_size_mid 0.10
_exptl_crystal_size_min 0.06
_refine_diff_density_max 1.039
_refine_diff_density_min -0.902
_refine_diff_density_rms 0.110
_refine_ls_extinction_coef 0.0022(3)
_refine_ls_extinction_expression Fc^*^=kFc[1+0.001xFc^2^\l^3^/sin(2\q)]^-1/4^
_refine_ls_extinction_method SHELXL
_refine_ls_goodness_of_fit_ref 1.100
_refine_ls_hydrogen_treatment constr
_refine_ls_matrix_type fullcycle
_refine_ls_number_parameters 801
_refine_ls_number_reflns 11209
_refine_ls_number_restraints 0
_refine_ls_restrained_S_all 1.100
_refine_ls_R_factor_all 0.1207
_refine_ls_R_factor_gt 0.0682
_refine_ls_shift/su_max 0.127
_refine_ls_shift/su_mean 0.003
_refine_ls_structure_factor_coef Fsqd
_refine_ls_weighting_details 'calc w=1/[\s^2^(Fo^2^)+(0.0473P)^2^+14.9990P] where P=(Fo^2^+2Fc^2^)/3'
_refine_ls_weighting_scheme calc
_refine_ls_wR_factor_gt 0.1502
_refine_ls_wR_factor_ref 0.1754
_reflns_number_gt 7215
_reflns_number_total 11209
_reflns_threshold_expression >2sigma(I)
_cod_data_source_file ic700933p-file003.cif
_cod_data_source_block cdbf4
_cod_depositor_comments
;
The following automatic conversions were performed:

'_symmetry_cell_setting' value 'Triclinic' changed to 'triclinic'
according to
/usr/data/users/saulius/automatic-downloads/retrospective/ACS/lib/dictionaries/cif_core.dic
dictionary named 'cif_core.dic' version 2.4.2 from 2011-04-26.

Automatic conversion script
Id: cif_fix_values 2281 2013-09-26 08:29:07Z andrius 
;
_cod_original_sg_symbol_H-M P-1
_cod_database_code 4339254

loop_
_symmetry_equiv_pos_as_xyz
'x, y, z'
'-x, -y, -z'

loop_
_atom_site_label
_atom_site_type_symbol
_atom_site_fract_x
_atom_site_fract_y
_atom_site_fract_z
_atom_site_U_iso_or_equiv
_atom_site_adp_type
_atom_site_occupancy
_atom_site_symmetry_multiplicity
_atom_site_calc_flag
_atom_site_refinement_flags
Cd1 Cd 0.80337(4) 0.79165(4) 0.86866(4) 0.04098(19) Uani 1 1 d .
Cd2 Cd 0.70859(5) 0.67962(4) 0.65916(4) 0.04027(19) Uani 1 1 d .
F1 F 0.7761(3) 0.8147(3) 0.7324(3) 0.0452(11) Uani 1 1 d .
F2 F 0.6647(3) 0.7048(3) 0.7842(3) 0.0408(10) Uani 1 1 d .
O1W O 0.8580(4) 0.6609(3) 0.7800(3) 0.0469(14) Uani 1 1 d .
H1WA H 0.9116 0.6699 0.7716 0.070 Uiso 1 1 d R
H1WB H 0.8540 0.6159 0.7965 0.070 Uiso 1 1 d R
O2W O 0.7175(5) 0.9110(4) 0.8874(4) 0.0722(19) Uani 1 1 d .
H2WA H 0.6690 0.9025 0.8447 0.108 Uiso 1 1 d R
H2WB H 0.7030 0.9004 0.9291 0.108 Uiso 1 1 d R
O3W O 0.5594(4) 0.7381(4) 0.6140(4) 0.0565(16) Uani 1 1 d .
H3WA H 0.5464 0.7756 0.6496 0.085 Uiso 1 1 d R
H3WB H 0.5309 0.7401 0.5641 0.085 Uiso 1 1 d R
O1 O 1.1524(4) 0.6739(4) 1.1977(3) 0.0497(14) Uani 1 1 d .
O2 O 1.2636(4) 0.7601(4) 1.1305(4) 0.0539(15) Uani 1 1 d .
O3 O 0.8928(4) 0.4138(3) 0.3753(4) 0.0513(15) Uani 1 1 d .
O4 O 0.7900(5) 0.3015(3) 0.4221(4) 0.0520(15) Uani 1 1 d .
N1 N 0.6130(5) 0.6762(4) 0.9218(4) 0.0371(15) Uani 1 1 d .
H1N H 0.6291 0.6938 0.8786 0.045 Uiso 1 1 calc R
N2 N 0.8414(5) 0.7413(4) 0.9933(4) 0.0371(15) Uani 1 1 d .
N3 N 0.9635(5) 0.8510(4) 0.9364(4) 0.0339(14) Uani 1 1 d .
N4 N 0.9043(5) 0.9611(4) 0.7933(4) 0.0374(15) Uani 1 1 d .
H4N H 0.8528 0.9211 0.7825 0.045 Uiso 1 1 calc R
N5 N 0.7964(5) 0.8640(4) 0.5888(4) 0.0396(15) Uani 1 1 d .
H5N H 0.7819 0.8472 0.6331 0.048 Uiso 1 1 calc R
N6 N 0.7675(5) 0.6604(4) 0.5413(4) 0.0357(15) Uani 1 1 d .
N7 N 0.6562(5) 0.5370(4) 0.5939(4) 0.0366(15) Uani 1 1 d .
N8 N 0.5183(5) 0.5703(4) 0.7161(4) 0.0395(15) Uani 1 1 d .
H8N H 0.5587 0.6193 0.7285 0.047 Uiso 1 1 calc R
C1 C 0.5201(6) 0.6384(5) 0.9160(5) 0.0402(19) Uani 1 1 d .
C2 C 0.5239(7) 0.6220(5) 0.9972(5) 0.048(2) Uani 1 1 d .
H2 H 0.4694 0.5969 1.0125 0.057 Uiso 1 1 calc R
C3 C 0.6218(7) 0.6488(5) 1.0529(5) 0.049(2) Uani 1 1 d .
H3 H 0.6460 0.6447 1.1128 0.059 Uiso 1 1 calc R
C4 C 0.6781(6) 0.6828(5) 1.0054(5) 0.0402(19) Uani 1 1 d .
C5 C 0.7839(6) 0.7118(5) 1.0363(5) 0.0363(18) Uani 1 1 d .
H5 H 0.8172 0.7096 1.0957 0.044 Uiso 1 1 calc R
C6 C 0.9489(6) 0.7521(5) 1.0324(4) 0.0342(17) Uani 1 1 d .
C7 C 0.9965(6) 0.7075(5) 1.0982(5) 0.0382(18) Uani 1 1 d .
H7 H 0.9556 0.6712 1.1188 0.046 Uiso 1 1 calc R
C8 C 1.0993(6) 0.7146(5) 1.1335(5) 0.0409(19) Uani 1 1 d .
C9 C 1.1600(6) 0.7630(5) 1.0979(5) 0.0423(19) Uani 1 1 d .
C10 C 1.1155(6) 0.8065(5) 1.0330(5) 0.0417(19) Uani 1 1 d .
H10 H 1.1570 0.8389 1.0095 0.050 Uiso 1 1 calc R
C11 C 1.0097(6) 0.8038(5) 1.0010(4) 0.0352(17) Uani 1 1 d .
C12 C 1.0158(6) 0.9194(5) 0.9283(5) 0.0358(17) Uani 1 1 d .
H12 H 1.0798 0.9365 0.9718 0.043 Uiso 1 1 calc R
C13 C 0.9906(6) 0.9721(4) 0.8635(5) 0.0349(17) Uani 1 1 d .
C14 C 1.0526(6) 1.0405(5) 0.8559(5) 0.0404(19) Uani 1 1 d .
H14 H 1.1180 1.0630 0.8948 0.048 Uiso 1 1 calc R
C15 C 1.0019(7) 1.0702(5) 0.7812(5) 0.047(2) Uani 1 1 d .
H15 H 1.0267 1.1169 0.7602 0.057 Uiso 1 1 calc R
C16 C 0.9095(6) 1.0204(5) 0.7428(5) 0.0380(18) Uani 1 1 d .
C17 C 0.8240(6) 1.0260(5) 0.6618(5) 0.043(2) Uani 1 1 d .
C18 C 0.8202(7) 0.9495(5) 0.5864(5) 0.046(2) Uani 1 1 d .
C19 C 0.8366(8) 0.9480(6) 0.5055(6) 0.066(3) Uani 1 1 d .
H19 H 0.8544 0.9979 0.4850 0.079 Uiso 1 1 calc R
C20 C 0.8225(8) 0.8609(5) 0.4599(6) 0.061(3) Uani 1 1 d .
H20 H 0.8286 0.8412 0.4024 0.073 Uiso 1 1 calc R
C21 C 0.7982(7) 0.8073(5) 0.5118(5) 0.045(2) Uani 1 1 d .
C22 C 0.7843(6) 0.7141(5) 0.4929(5) 0.043(2) Uani 1 1 d .
H22 H 0.7877 0.6862 0.4363 0.052 Uiso 1 1 calc R
C23 C 0.7708(6) 0.5676(5) 0.5110(5) 0.0357(18) Uani 1 1 d .
C24 C 0.8322(6) 0.5377(5) 0.4577(5) 0.0381(18) Uani 1 1 d .
H24 H 0.8719 0.5796 0.4421 0.046 Uiso 1 1 calc R
C25 C 0.8361(6) 0.4495(5) 0.4276(5) 0.044(2) Uani 1 1 d .
C26 C 0.7796(6) 0.3876(5) 0.4540(5) 0.044(2) Uani 1 1 d .
C27 C 0.7223(6) 0.4167(5) 0.5088(5) 0.0416(19) Uani 1 1 d .
H27 H 0.6863 0.3747 0.5276 0.050 Uiso 1 1 calc R
C28 C 0.7157(6) 0.5075(5) 0.5380(5) 0.0390(18) Uani 1 1 d .
C29 C 0.5799(6) 0.4857(5) 0.5953(5) 0.0389(18) Uani 1 1 d .
H29 H 0.5646 0.4320 0.5523 0.047 Uiso 1 1 calc R
C30 C 0.5159(6) 0.4970(5) 0.6507(5) 0.0403(18) Uani 1 1 d .
C31 C 0.4425(6) 0.4355(5) 0.6539(5) 0.047(2) Uani 1 1 d .
H31 H 0.4231 0.3786 0.6164 0.056 Uiso 1 1 calc R
C32 C 0.4024(6) 0.4700(5) 0.7201(5) 0.047(2) Uani 1 1 d .
H32 H 0.3517 0.4407 0.7368 0.056 Uiso 1 1 calc R
C33 C 0.4487(6) 0.5552(5) 0.7585(5) 0.0411(19) Uani 1 1 d .
C34 C 0.4326(6) 0.6250(5) 0.8313(5) 0.044(2) Uani 1 1 d .
C35 C 1.0960(7) 0.6322(6) 1.2422(6) 0.060(2) Uani 1 1 d .
H35A H 1.0539 0.6742 1.2653 0.090 Uiso 1 1 calc R
H35B H 1.1426 0.6123 1.2911 0.090 Uiso 1 1 calc R
H35C H 1.0524 0.5814 1.2011 0.090 Uiso 1 1 calc R
C36 C 1.3266(7) 0.8025(7) 1.0914(6) 0.069(3) Uani 1 1 d .
H36A H 1.3047 0.7793 1.0276 0.103 Uiso 1 1 calc R
H36B H 1.3972 0.7912 1.1160 0.103 Uiso 1 1 calc R
H36C H 1.3214 0.8662 1.1037 0.103 Uiso 1 1 calc R
C37 C 0.8403(8) 1.1133(5) 0.6342(6) 0.061(3) Uani 1 1 d .
H37A H 0.8415 1.1629 0.6824 0.091 Uiso 1 1 calc R
H37B H 0.7848 1.1166 0.5819 0.091 Uiso 1 1 calc R
H37C H 0.9050 1.1163 0.6206 0.091 Uiso 1 1 calc R
C38 C 0.7223(7) 1.0240(6) 0.6828(6) 0.053(2) Uani 1 1 d .
H38A H 0.7105 0.9689 0.7011 0.079 Uiso 1 1 calc R
H38B H 0.6673 1.0273 0.6301 0.079 Uiso 1 1 calc R
H38C H 0.7242 1.0743 0.7304 0.079 Uiso 1 1 calc R
C39 C 0.9520(7) 0.4753(6) 0.3476(6) 0.060(2) Uani 1 1 d .
H39A H 0.9066 0.5109 0.3130 0.090 Uiso 1 1 calc R
H39B H 0.9902 0.4426 0.3114 0.090 Uiso 1 1 calc R
H39C H 0.9994 0.5142 0.3996 0.090 Uiso 1 1 calc R
C40 C 0.7323(9) 0.2368(6) 0.4478(8) 0.083(4) Uani 1 1 d .
H40A H 0.7619 0.2382 0.5107 0.124 Uiso 1 1 calc R
H40B H 0.7344 0.1778 0.4135 0.124 Uiso 1 1 calc R
H40C H 0.6618 0.2506 0.4366 0.124 Uiso 1 1 calc R
C41 C 0.4174(6) 0.7126(6) 0.7991(6) 0.053(2) Uani 1 1 d .
H41A H 0.4795 0.7334 0.7879 0.079 Uiso 1 1 calc R
H41B H 0.4023 0.7571 0.8444 0.079 Uiso 1 1 calc R
H41C H 0.3609 0.7027 0.7446 0.079 Uiso 1 1 calc R
C42 C 0.3338(6) 0.5954(6) 0.8489(6) 0.058(2) Uani 1 1 d .
H42A H 0.2770 0.5882 0.7949 0.087 Uiso 1 1 calc R
H42B H 0.3211 0.6401 0.8954 0.087 Uiso 1 1 calc R
H42C H 0.3405 0.5391 0.8677 0.087 Uiso 1 1 calc R
F1B F 0.7471(4) 0.6932(3) 0.2815(3) 0.0650(14) Uani 1 1 d .
F2B F 0.9131(4) 0.6790(3) 0.3511(3) 0.0612(13) Uani 1 1 d .
F3B F 0.8735(4) 0.7644(3) 0.2502(3) 0.0577(13) Uani 1 1 d .
F4B F 0.8426(5) 0.6161(3) 0.2059(3) 0.0687(15) Uani 1 1 d .
B1B B 0.8446(9) 0.6884(6) 0.2728(6) 0.050(3) Uani 1 1 d .
F1A F 0.5492(5) 0.8810(4) 0.7394(4) 0.0786(16) Uani 1 1 d .
F2A F 0.5219(6) 1.0233(5) 0.7701(7) 0.143(3) Uani 1 1 d .
F3A F 0.4425(9) 0.9377(7) 0.6418(7) 0.179(4) Uani 1 1 d .
F4A F 0.3999(7) 0.9180(5) 0.7573(8) 0.170(5) Uani 1 1 d .
B1A B 0.4783(10) 0.9403(8) 0.7308(9) 0.070(3) Uani 1 1 d .
O1C O 1.0546(6) 0.7253(5) 0.7997(5) 0.084(2) Uani 1 1 d .
C1C C 1.0258(10) 0.7858(9) 0.6743(8) 0.101(4) Uani 1 1 d .
H1C1 H 1.0516 0.7536 0.6280 0.152 Uiso 1 1 calc R
H1C2 H 1.0297 0.8488 0.6736 0.152 Uiso 1 1 calc R
H1C3 H 0.9551 0.7635 0.6639 0.152 Uiso 1 1 calc R
C2C C 1.0845(9) 0.7738(7) 0.7564(9) 0.073(3) Uani 1 1 d .
C3C C 1.1847(8) 0.8215(8) 0.7974(8) 0.091(4) Uani 1 1 d .
H3C1 H 1.1779 0.8831 0.8216 0.136 Uiso 1 1 calc R
H3C2 H 1.2211 0.8191 0.7533 0.136 Uiso 1 1 calc R
H3C3 H 1.2225 0.7943 0.8450 0.136 Uiso 1 1 calc R
O1F O 0.8609(7) 0.5429(5) 0.8897(5) 0.085(2) Uani 1 1 d .
C1F C 0.8453(9) 0.4744(7) 1.0017(7) 0.078(3) Uani 1 1 d .
H1F1 H 0.9196 0.4828 1.0191 0.116 Uiso 1 1 calc R
H1F2 H 0.8231 0.4124 0.9967 0.116 Uiso 1 1 calc R
H1F3 H 0.8211 0.5118 1.0463 0.116 Uiso 1 1 calc R
C2F C 0.8030(10) 0.4992(6) 0.9146(7) 0.069(3) Uani 1 1 d .
C3F C 0.6976(9) 0.4703(7) 0.8657(7) 0.092(4) Uani 1 1 d .
H3F1 H 0.6540 0.4938 0.9013 0.137 Uiso 1 1 calc R
H3F2 H 0.6875 0.4057 0.8518 0.137 Uiso 1 1 calc R
H3F3 H 0.6801 0.4918 0.8108 0.137 Uiso 1 1 calc R
O1D O 0.7010(6) 0.9497(7) 1.0483(5) 0.111(3) Uani 1 1 d .
C1D C 0.5380(9) 0.8842(8) 1.0329(10) 0.107(4) Uani 1 1 d .
H1DA H 0.5227 0.9076 0.9792 0.160 Uiso 1 1 calc R
H1DB H 0.4938 0.9073 1.0680 0.160 Uiso 1 1 calc R
H1DC H 0.5265 0.8196 1.0171 0.160 Uiso 1 1 calc R
C2D C 0.6471(9) 0.9119(8) 1.0858(9) 0.087(3) Uani 1 1 d .
C3D C 0.6869(11) 0.8979(9) 1.1781(8) 0.104(4) Uani 1 1 d .
H3DA H 0.7477 0.9388 1.2100 0.155 Uiso 1 1 calc R
H3DB H 0.7040 0.8371 1.1762 0.155 Uiso 1 1 calc R
H3DC H 0.6349 0.9088 1.2083 0.155 Uiso 1 1 calc R
O1E O 0.4636(6) 0.7440(4) 0.4450(4) 0.078(2) Uani 1 1 d .
C1E C 0.4601(15) 0.7775(9) 0.3089(7) 0.145(7) Uani 1 1 d .
H1EA H 0.4264 0.8262 0.2865 0.217 Uiso 1 1 calc R
H1EB H 0.4139 0.7230 0.2852 0.217 Uiso 1 1 calc R
H1EC H 0.5215 0.7698 0.2905 0.217 Uiso 1 1 calc R
C2E C 0.4881(9) 0.7978(7) 0.4071(7) 0.077(3) Uani 1 1 d .
C3E C 0.5438(9) 0.8840(8) 0.4537(8) 0.094(4) Uani 1 1 d .
H3EA H 0.5493 0.8928 0.5165 0.141 Uiso 1 1 calc R
H3EB H 0.5075 0.9306 0.4293 0.141 Uiso 1 1 calc R
H3EC H 0.6119 0.8862 0.4465 0.141 Uiso 1 1 calc R

loop_
_atom_site_aniso_label
_atom_site_aniso_U_11
_atom_site_aniso_U_22
_atom_site_aniso_U_33
_atom_site_aniso_U_23
_atom_site_aniso_U_13
_atom_site_aniso_U_12
Cd1 0.0454(4) 0.0431(4) 0.0342(3) 0.0119(3) 0.0111(3) -0.0102(3)
Cd2 0.0549(4) 0.0323(3) 0.0360(3) 0.0040(3) 0.0208(3) -0.0060(3)
F1 0.069(3) 0.039(2) 0.034(2) 0.0117(19) 0.023(2) -0.003(2)
F2 0.046(3) 0.048(3) 0.033(2) 0.008(2) 0.0181(19) -0.003(2)
O1W 0.048(3) 0.048(3) 0.049(3) 0.010(3) 0.022(3) -0.001(3)
O2W 0.074(5) 0.076(5) 0.066(4) 0.023(4) 0.013(4) 0.018(4)
O3W 0.067(4) 0.056(4) 0.046(3) 0.003(3) 0.020(3) 0.014(3)
O1 0.055(4) 0.049(3) 0.047(3) 0.020(3) 0.012(3) 0.007(3)
O2 0.042(4) 0.065(4) 0.056(4) 0.022(3) 0.010(3) 0.001(3)
O3 0.069(4) 0.039(3) 0.059(4) 0.011(3) 0.039(3) 0.009(3)
O4 0.077(4) 0.028(3) 0.059(4) 0.010(3) 0.034(3) 0.008(3)
N1 0.047(4) 0.035(4) 0.033(3) 0.007(3) 0.019(3) -0.008(3)
N2 0.045(4) 0.031(3) 0.034(3) 0.001(3) 0.015(3) -0.005(3)
N3 0.041(4) 0.032(3) 0.028(3) 0.002(3) 0.012(3) -0.004(3)
N4 0.048(4) 0.025(3) 0.040(4) 0.010(3) 0.015(3) -0.005(3)
N5 0.057(4) 0.028(3) 0.035(4) 0.009(3) 0.015(3) -0.004(3)
N6 0.051(4) 0.026(3) 0.031(3) 0.005(3) 0.013(3) -0.002(3)
N7 0.046(4) 0.034(3) 0.031(3) 0.007(3) 0.015(3) -0.002(3)
N8 0.044(4) 0.027(3) 0.049(4) 0.004(3) 0.020(3) -0.011(3)
C1 0.048(5) 0.033(4) 0.048(5) 0.009(4) 0.028(4) 0.003(4)
C2 0.050(5) 0.055(5) 0.047(5) 0.012(4) 0.027(4) -0.001(4)
C3 0.064(6) 0.047(5) 0.045(5) 0.015(4) 0.028(5) -0.005(4)
C4 0.046(5) 0.036(4) 0.040(5) 0.006(4) 0.018(4) -0.003(4)
C5 0.049(5) 0.034(4) 0.026(4) 0.004(3) 0.014(4) -0.004(4)
C6 0.047(5) 0.031(4) 0.027(4) 0.001(3) 0.018(3) -0.002(3)
C7 0.046(5) 0.032(4) 0.038(4) 0.005(3) 0.019(4) -0.006(4)
C8 0.058(6) 0.035(4) 0.033(4) 0.007(4) 0.018(4) 0.009(4)
C9 0.044(5) 0.044(5) 0.036(4) 0.001(4) 0.014(4) 0.003(4)
C10 0.044(5) 0.039(4) 0.045(5) 0.009(4) 0.018(4) -0.001(4)
C11 0.048(5) 0.035(4) 0.028(4) 0.008(3) 0.018(4) 0.005(4)
C12 0.033(4) 0.039(4) 0.033(4) 0.004(3) 0.009(3) -0.004(3)
C13 0.043(5) 0.026(4) 0.037(4) 0.006(3) 0.014(4) 0.001(3)
C14 0.044(5) 0.032(4) 0.045(5) 0.006(4) 0.016(4) -0.006(4)
C15 0.067(6) 0.031(4) 0.052(5) 0.012(4) 0.030(5) -0.002(4)
C16 0.049(5) 0.023(4) 0.047(5) 0.008(3) 0.023(4) -0.001(4)
C17 0.059(5) 0.030(4) 0.039(4) 0.008(4) 0.013(4) 0.001(4)
C18 0.065(6) 0.032(4) 0.045(5) 0.009(4) 0.024(4) 0.000(4)
C19 0.124(9) 0.036(5) 0.052(6) 0.013(4) 0.048(6) -0.004(5)
C20 0.111(8) 0.039(5) 0.044(5) 0.009(4) 0.040(5) -0.003(5)
C21 0.077(6) 0.030(4) 0.031(4) 0.005(3) 0.024(4) -0.001(4)
C22 0.063(6) 0.035(4) 0.030(4) 0.002(3) 0.017(4) -0.003(4)
C23 0.046(5) 0.032(4) 0.028(4) 0.007(3) 0.009(3) 0.003(3)
C24 0.049(5) 0.032(4) 0.033(4) 0.010(3) 0.010(4) 0.002(4)
C25 0.055(5) 0.045(5) 0.036(4) 0.011(4) 0.018(4) 0.009(4)
C26 0.056(5) 0.041(5) 0.035(4) 0.008(4) 0.014(4) 0.004(4)
C27 0.056(5) 0.032(4) 0.039(4) 0.011(4) 0.016(4) -0.004(4)
C28 0.045(5) 0.038(4) 0.037(4) 0.012(4) 0.015(4) 0.001(4)
C29 0.042(5) 0.033(4) 0.037(4) 0.003(3) 0.008(4) -0.005(3)
C30 0.041(5) 0.041(5) 0.040(4) 0.010(4) 0.012(4) 0.000(4)
C31 0.057(5) 0.030(4) 0.045(5) 0.000(4) 0.011(4) -0.020(4)
C32 0.041(5) 0.047(5) 0.052(5) 0.014(4) 0.013(4) -0.010(4)
C33 0.036(4) 0.041(5) 0.049(5) 0.014(4) 0.015(4) -0.002(4)
C34 0.036(5) 0.044(5) 0.052(5) 0.009(4) 0.016(4) -0.006(4)
C35 0.077(7) 0.060(6) 0.052(5) 0.022(5) 0.025(5) 0.010(5)
C36 0.037(5) 0.107(8) 0.065(6) 0.024(6) 0.018(5) -0.001(5)
C37 0.104(8) 0.030(4) 0.049(5) 0.011(4) 0.024(5) 0.005(5)
C38 0.060(6) 0.043(5) 0.055(5) 0.011(4) 0.013(4) 0.011(4)
C39 0.075(7) 0.052(5) 0.063(6) 0.010(5) 0.037(5) 0.016(5)
C40 0.133(10) 0.032(5) 0.101(8) 0.010(5) 0.068(8) 0.010(6)
C41 0.044(5) 0.052(5) 0.062(6) 0.010(5) 0.018(4) 0.005(4)
C42 0.044(5) 0.061(6) 0.070(6) 0.007(5) 0.024(5) -0.008(4)
F1B 0.070(4) 0.075(4) 0.050(3) 0.010(3) 0.024(3) -0.021(3)
F2B 0.083(4) 0.059(3) 0.045(3) 0.014(2) 0.023(3) 0.001(3)
F3B 0.082(4) 0.046(3) 0.054(3) 0.014(2) 0.034(3) -0.011(2)
F4B 0.125(5) 0.042(3) 0.040(3) 0.005(2) 0.029(3) -0.003(3)
B1B 0.072(7) 0.040(6) 0.043(6) 0.005(5) 0.030(5) -0.007(5)
F1A 0.086(4) 0.061(3) 0.089(4) 0.009(3) 0.028(3) 0.020(3)
F2A 0.125(6) 0.071(5) 0.231(10) -0.029(5) 0.095(7) -0.009(4)
F3A 0.197(10) 0.171(9) 0.150(9) 0.078(7) -0.008(7) 0.018(8)
F4A 0.152(8) 0.091(6) 0.341(15) 0.068(7) 0.171(10) 0.036(5)
B1A 0.070(8) 0.058(8) 0.088(9) 0.022(7) 0.025(7) 0.011(7)
O1C 0.080(5) 0.091(6) 0.088(5) 0.006(4) 0.044(4) 0.009(4)
C1C 0.088(9) 0.112(10) 0.100(10) 0.018(8) 0.021(8) 0.047(8)
C2C 0.073(8) 0.056(6) 0.105(9) 0.000(6) 0.062(7) 0.002(6)
C3C 0.067(8) 0.120(10) 0.093(9) 0.023(8) 0.035(7) 0.024(7)
O1F 0.129(7) 0.055(4) 0.087(5) 0.018(4) 0.054(5) 0.015(4)
C1F 0.096(8) 0.058(6) 0.080(8) -0.003(6) 0.040(7) 0.002(6)
C2F 0.112(10) 0.035(5) 0.076(7) 0.013(5) 0.052(7) 0.015(6)
C3F 0.096(9) 0.075(8) 0.080(8) 0.006(6) -0.008(7) 0.037(7)
O1D 0.065(5) 0.180(9) 0.080(5) -0.011(6) 0.036(4) -0.015(5)
C1D 0.082(9) 0.087(9) 0.156(13) 0.004(9) 0.060(9) -0.005(7)
C2D 0.071(8) 0.100(9) 0.098(9) 0.014(7) 0.044(7) 0.023(7)
C3D 0.124(11) 0.114(10) 0.093(9) 0.038(8) 0.047(8) 0.053(9)
O1E 0.118(6) 0.048(4) 0.051(4) 0.010(3) 0.001(4) 0.002(4)
C1E 0.29(2) 0.085(9) 0.047(7) 0.022(7) 0.019(10) 0.055(12)
C2E 0.114(9) 0.054(6) 0.056(6) 0.016(5) 0.009(6) 0.030(6)
C3E 0.092(9) 0.087(9) 0.092(9) 0.037(7) -0.003(7) -0.004(7)

loop_
_atom_type_symbol
_atom_type_description
_atom_type_scat_dispersion_real
_atom_type_scat_dispersion_imag
_atom_type_scat_source
C C 0.0033 0.0016 'International Tables Vol C Tables 4.2.6.8 and 6.1.1.4'
H H 0.0000 0.0000 'International Tables Vol C Tables 4.2.6.8 and 6.1.1.4'
B B 0.0013 0.0007 'International Tables Vol C Tables 4.2.6.8 and 6.1.1.4'
N N 0.0061 0.0033 'International Tables Vol C Tables 4.2.6.8 and 6.1.1.4'
O O 0.0106 0.0060 'International Tables Vol C Tables 4.2.6.8 and 6.1.1.4'
F F 0.0171 0.0103 'International Tables Vol C Tables 4.2.6.8 and 6.1.1.4'
Cd Cd -0.8075 1.2024 'International Tables Vol C Tables 4.2.6.8 and 6.1.1.4'

loop_
_geom_angle_atom_site_label_1
_geom_angle_atom_site_label_2
_geom_angle_atom_site_label_3
_geom_angle
F2 Cd1 F1 73.15(15)
F2 Cd1 N3 164.69(19)
F1 Cd1 N3 103.00(19)
F2 Cd1 N2 103.07(19)
F1 Cd1 N2 167.79(19)
N3 Cd1 N2 77.5(2)
F2 Cd1 O2W 93.3(2)
F1 Cd1 O2W 83.7(2)
N3 Cd1 O2W 101.1(2)
N2 Cd1 O2W 108.2(2)
F2 Cd1 O1W 71.92(16)
F1 Cd1 O1W 72.80(16)
N3 Cd1 O1W 92.76(19)
N2 Cd1 O1W 94.99(19)
O2W Cd1 O1W 155.0(2)
F2 Cd1 Cd2 41.48(10)
F1 Cd1 Cd2 40.94(11)
N3 Cd1 Cd2 126.88(15)
N2 Cd1 Cd2 129.36(15)
O2W Cd1 Cd2 108.38(17)
O1W Cd1 Cd2 47.36(12)
F1 Cd2 F2 73.11(15)
F1 Cd2 N6 102.81(18)
F2 Cd2 N6 174.55(19)
F1 Cd2 N7 173.45(19)
F2 Cd2 N7 106.40(18)
N6 Cd2 N7 77.2(2)
F1 Cd2 O3W 87.40(19)
F2 Cd2 O3W 79.49(18)
N6 Cd2 O3W 104.2(2)
N7 Cd2 O3W 99.0(2)
F1 Cd2 O1W 73.84(16)
F2 Cd2 O1W 72.43(16)
N6 Cd2 O1W 103.1(2)
N7 Cd2 O1W 99.71(19)
O3W Cd2 O1W 149.67(18)
F1 Cd2 Cd1 41.28(10)
F2 Cd2 Cd1 41.10(11)
N6 Cd2 Cd1 133.53(15)
N7 Cd2 Cd1 134.67(14)
O3W Cd2 Cd1 102.17(14)
O1W Cd2 Cd1 48.36(12)
Cd2 F1 Cd1 97.78(15)
Cd1 F2 Cd2 97.42(15)
Cd2 O1W Cd1 84.28(16)
Cd2 O1W H1WA 114.6
Cd1 O1W H1WA 114.6
Cd2 O1W H1WB 114.6
Cd1 O1W H1WB 114.6
H1WA O1W H1WB 111.7
Cd1 O2W H2WA 104.9
Cd1 O2W H2WB 94.9
H2WA O2W H2WB 111.4
Cd2 O3W H3WA 116.5
Cd2 O3W H3WB 125.0
H3WA O3W H3WB 113.7
C8 O1 C35 117.1(5)
C9 O2 C36 117.2(5)
C25 O3 C39 116.6(5)
C26 O4 C40 115.5(5)
C1 N1 C4 110.1(6)
C1 N1 H1N 125.0
C4 N1 H1N 125.0
C5 N2 C6 118.5(6)
C5 N2 Cd1 131.9(5)
C6 N2 Cd1 109.3(4)
C12 N3 C11 118.6(6)
C12 N3 Cd1 132.2(5)
C11 N3 Cd1 109.2(4)
C16 N4 C13 110.6(6)
C16 N4 H4N 124.7
C13 N4 H4N 124.7
C18 N5 C21 110.7(6)
C18 N5 H5N 124.6
C21 N5 H5N 124.6
C22 N6 C23 118.3(6)
C22 N6 Cd2 132.5(5)
C23 N6 Cd2 108.5(4)
C29 N7 C28 120.3(5)
C29 N7 Cd2 130.8(4)
C28 N7 Cd2 108.6(3)
C33 N8 C30 110.1(5)
C33 N8 H8N 124.9
C30 N8 H8N 124.9
N1 C1 C2 107.7(7)
N1 C1 C34 121.1(6)
C2 C1 C34 131.1(7)
C1 C2 C3 107.9(7)
C1 C2 H2 126.0
C3 C2 H2 126.0
C2 C3 C4 108.1(7)
C2 C3 H3 126.0
C4 C3 H3 126.0
N1 C4 C3 106.2(7)
N1 C4 C5 127.6(7)
C3 C4 C5 126.0(7)
N2 C5 C4 128.5(7)
N2 C5 H5 115.8
C4 C5 H5 115.8
C11 C6 C7 118.5(7)
C11 C6 N2 119.6(6)
C7 C6 N2 121.8(6)
C8 C7 C6 122.3(7)
C8 C7 H7 118.9
C6 C7 H7 118.9
C7 C8 O1 126.5(7)
C7 C8 C9 118.7(7)
O1 C8 C9 114.7(7)
C10 C9 O2 124.1(7)
C10 C9 C8 120.1(7)
O2 C9 C8 115.7(7)
C9 C10 C11 120.9(7)
C9 C10 H10 119.5
C11 C10 H10 119.5
C6 C11 C10 119.3(7)
C6 C11 N3 119.5(7)
C10 C11 N3 121.2(7)
N3 C12 C13 129.3(7)
N3 C12 H12 115.3
C13 C12 H12 115.3
N4 C13 C14 106.5(6)
N4 C13 C12 127.2(6)
C14 C13 C12 126.1(7)
C13 C14 C15 107.7(7)
C13 C14 H14 126.2
C15 C14 H14 126.2
C16 C15 C14 108.4(7)
C16 C15 H15 125.8
C14 C15 H15 125.8
N4 C16 C15 106.8(7)
N4 C16 C17 122.8(7)
C15 C16 C17 130.4(7)
C18 C17 C16 110.2(6)
C18 C17 C38 109.6(6)
C16 C17 C38 109.9(6)
C18 C17 C37 109.3(6)
C16 C17 C37 109.9(6)
C38 C17 C37 108.0(5)
N5 C18 C19 106.7(7)
N5 C18 C17 122.3(7)
C19 C18 C17 131.0(7)
C20 C19 C18 108.1(7)
C20 C19 H19 126.0
C18 C19 H19 126.0
C19 C20 C21 108.8(7)
C19 C20 H20 125.6
C21 C20 H20 125.6
C20 C21 N5 105.7(7)
C20 C21 C22 127.4(7)
N5 C21 C22 126.9(7)
N6 C22 C21 129.9(7)
N6 C22 H22 115.1
C21 C22 H22 115.1
C28 C23 C24 120.2(6)
C28 C23 N6 119.2(6)
C24 C23 N6 120.5(7)
C25 C24 C23 121.5(6)
C25 C24 H24 119.2
C23 C24 H24 119.2
O3 C25 C24 126.0(6)
O3 C25 C26 115.2(6)
C24 C25 C26 118.8(6)
O4 C26 C27 125.7(7)
O4 C26 C25 114.4(7)
C27 C26 C25 119.8(7)
C26 C27 C28 121.6(7)
C26 C27 H27 119.2
C28 C27 H27 119.2
C23 C28 N7 120.6(5)
C23 C28 C27 118.0(6)
N7 C28 C27 121.4(6)
N7 C29 C30 130.6(7)
N7 C29 H29 114.7
C30 C29 H29 114.7
C31 C30 N8 105.9(6)
C31 C30 C29 127.1(7)
N8 C30 C29 126.9(6)
C32 C31 C30 109.0(7)
C32 C31 H31 125.5
C30 C31 H31 125.5
C31 C32 C33 108.4(7)
C31 C32 H32 125.8
C33 C32 H32 125.8
N8 C33 C32 106.6(6)
N8 C33 C34 121.5(6)
C32 C33 C34 131.9(7)
C33 C34 C1 112.2(6)
C33 C34 C42 107.8(7)
C1 C34 C42 109.2(6)
C33 C34 C41 109.0(7)
C1 C34 C41 110.7(6)
C42 C34 C41 107.7(7)
O1 C35 H35A 109.5
O1 C35 H35B 109.5
H35A C35 H35B 109.5
O1 C35 H35C 109.5
H35A C35 H35C 109.5
H35B C35 H35C 109.5
O2 C36 H36A 109.5
O2 C36 H36B 109.5
H36A C36 H36B 109.5
O2 C36 H36C 109.5
H36A C36 H36C 109.5
H36B C36 H36C 109.5
C17 C37 H37A 109.5
C17 C37 H37B 109.5
H37A C37 H37B 109.5
C17 C37 H37C 109.5
H37A C37 H37C 109.5
H37B C37 H37C 109.5
C17 C38 H38A 109.5
C17 C38 H38B 109.5
H38A C38 H38B 109.5
C17 C38 H38C 109.5
H38A C38 H38C 109.5
H38B C38 H38C 109.5
O3 C39 H39A 109.5
O3 C39 H39B 109.5
H39A C39 H39B 109.5
O3 C39 H39C 109.5
H39A C39 H39C 109.5
H39B C39 H39C 109.5
O4 C40 H40A 109.5
O4 C40 H40B 109.5
H40A C40 H40B 109.5
O4 C40 H40C 109.5
H40A C40 H40C 109.5
H40B C40 H40C 109.5
C34 C41 H41A 109.5
C34 C41 H41B 109.5
H41A C41 H41B 109.5
C34 C41 H41C 109.5
H41A C41 H41C 109.5
H41B C41 H41C 109.5
C34 C42 H42A 109.5
C34 C42 H42B 109.5
H42A C42 H42B 109.5
C34 C42 H42C 109.5
H42A C42 H42C 109.5
H42B C42 H42C 109.5
F3B B1B F2B 109.8(8)
F3B B1B F4B 109.1(7)
F2B B1B F4B 109.6(8)
F3B B1B F1B 108.9(8)
F2B B1B F1B 110.7(7)
F4B B1B F1B 108.7(8)
F4A B1A F2A 113.1(11)
F4A B1A F1A 112.5(10)
F2A B1A F1A 110.8(11)
F4A B1A F3A 107.6(12)
F2A B1A F3A 106.9(11)
F1A B1A F3A 105.5(11)
C2C C1C H1C1 109.5
C2C C1C H1C2 109.5
H1C1 C1C H1C2 109.5
C2C C1C H1C3 109.5
H1C1 C1C H1C3 109.5
H1C2 C1C H1C3 109.5
O1C C2C C1C 123.8(12)
O1C C2C C3C 116.4(12)
C1C C2C C3C 119.9(11)
C2C C3C H3C1 109.5
C2C C3C H3C2 109.5
H3C1 C3C H3C2 109.5
C2C C3C H3C3 109.5
H3C1 C3C H3C3 109.5
H3C2 C3C H3C3 109.5
C2F C1F H1F1 109.5
C2F C1F H1F2 109.5
H1F1 C1F H1F2 109.5
C2F C1F H1F3 109.5
H1F1 C1F H1F3 109.5
H1F2 C1F H1F3 109.5
O1F C2F C3F 124.6(11)
O1F C2F C1F 117.0(11)
C3F C2F C1F 118.4(10)
C2F C3F H3F1 109.5
C2F C3F H3F2 109.5
H3F1 C3F H3F2 109.5
C2F C3F H3F3 109.5
H3F1 C3F H3F3 109.5
H3F2 C3F H3F3 109.5
C2D C1D H1DA 109.5
C2D C1D H1DB 109.5
H1DA C1D H1DB 109.5
C2D C1D H1DC 109.5
H1DA C1D H1DC 109.5
H1DB C1D H1DC 109.5
O1D C2D C1D 115.9(12)
O1D C2D C3D 123.2(12)
C1D C2D C3D 120.9(12)
C2D C3D H3DA 109.5
C2D C3D H3DB 109.5
H3DA C3D H3DB 109.5
C2D C3D H3DC 109.5
H3DA C3D H3DC 109.5
H3DB C3D H3DC 109.5
C2E C1E H1EA 109.5
C2E C1E H1EB 109.5
H1EA C1E H1EB 109.5
C2E C1E H1EC 109.5
H1EA C1E H1EC 109.5
H1EB C1E H1EC 109.5
O1E C2E C3E 122.8(10)
O1E C2E C1E 119.9(11)
C3E C2E C1E 117.2(11)
C2E C3E H3EA 109.5
C2E C3E H3EB 109.5
H3EA C3E H3EB 109.5
C2E C3E H3EC 109.5
H3EA C3E H3EC 109.5
H3EB C3E H3EC 109.5

loop_
_geom_bond_atom_site_label_1
_geom_bond_atom_site_label_2
_geom_bond_distance
Cd1 F2 2.225(4)
Cd1 F1 2.235(4)
Cd1 N3 2.239(6)
Cd1 N2 2.239(6)
Cd1 O2W 2.256(6)
Cd1 O1W 2.521(5)
Cd1 Cd2 3.3565(8)
Cd2 F1 2.220(4)
Cd2 F2 2.242(4)
Cd2 N6 2.252(6)
Cd2 N7 2.253(6)
Cd2 O3W 2.271(6)
Cd2 O1W 2.481(5)
O1W H1WA 0.8000
O1W H1WB 0.8001
O2W H2WA 0.8000
O2W H2WB 0.8001
O3W H3WA 0.8000
O3W H3WB 0.8000
O1 C8 1.372(9)
O1 C35 1.417(9)
O2 C9 1.383(9)
O2 C36 1.422(9)
O3 C25 1.366(8)
O3 C39 1.448(9)
O4 C26 1.364(8)
O4 C40 1.451(10)
N1 C1 1.360(9)
N1 C4 1.379(9)
N1 H1N 0.8800
N2 C5 1.317(9)
N2 C6 1.428(9)
N3 C12 1.310(9)
N3 C11 1.414(9)
N4 C16 1.357(9)
N4 C13 1.373(9)
N4 H4N 0.8800
N5 C18 1.366(9)
N5 C21 1.387(9)
N5 H5N 0.8800
N6 C22 1.306(9)
N6 C23 1.437(9)
N7 C29 1.304(7)
N7 C28 1.411(8)
N8 C33 1.367(8)
N8 C30 1.389(8)
N8 H8N 0.8800
C1 C2 1.375(11)
C1 C34 1.522(8)
C2 C3 1.390(12)
C2 H2 0.9500
C3 C4 1.393(11)
C3 H3 0.9500
C4 C5 1.426(11)
C5 H5 0.9500
C6 C11 1.399(10)
C6 C7 1.404(10)
C7 C8 1.363(11)
C7 H7 0.9500
C8 C9 1.411(11)
C9 C10 1.372(10)
C10 C11 1.401(11)
C10 H10 0.9500
C12 C13 1.429(10)
C12 H12 0.9500
C13 C14 1.383(10)
C14 C15 1.389(11)
C14 H14 0.9500
C15 C16 1.377(11)
C15 H15 0.9500
C16 C17 1.517(11)
C17 C18 1.517(11)
C17 C38 1.536(9)
C17 C37 1.536(8)
C18 C19 1.387(11)
C19 C20 1.386(12)
C19 H19 0.9500
C20 C21 1.387(11)
C20 H20 0.9500
C21 C22 1.414(10)
C22 H22 0.9500
C23 C28 1.391(7)
C23 C24 1.403(10)
C24 C25 1.371(8)
C24 H24 0.9500
C25 C26 1.416(11)
C26 C27 1.375(11)
C27 C28 1.412(10)
C27 H27 0.9500
C29 C30 1.420(11)
C29 H29 0.9500
C30 C31 1.384(11)
C31 C32 1.371(11)
C31 H31 0.9500
C32 C33 1.390(11)
C32 H32 0.9500
C33 C34 1.511(11)
C34 C42 1.542(11)
C34 C41 1.549(11)
C35 H35A 0.9800
C35 H35B 0.9800
C35 H35C 0.9800
C36 H36A 0.9800
C36 H36B 0.9800
C36 H36C 0.9800
C37 H37A 0.9800
C37 H37B 0.9800
C37 H37C 0.9800
C38 H38A 0.9800
C38 H38B 0.9800
C38 H38C 0.9800
C39 H39A 0.9800
C39 H39B 0.9800
C39 H39C 0.9800
C40 H40A 0.9800
C40 H40B 0.9800
C40 H40C 0.9800
C41 H41A 0.9800
C41 H41B 0.9800
C41 H41C 0.9800
C42 H42A 0.9800
C42 H42B 0.9800
C42 H42C 0.9800
F1B B1B 1.396(12)
F2B B1B 1.389(11)
F3B B1B 1.378(10)
F4B B1B 1.395(11)
F1A B1A 1.368(13)
F2A B1A 1.354(14)
F3A B1A 1.377(16)
F4A B1A 1.330(15)
O1C C2C 1.255(12)
C1C C2C 1.399(16)
C1C H1C1 0.9800
C1C H1C2 0.9800
C1C H1C3 0.9800
C2C C3C 1.453(15)
C3C H3C1 0.9800
C3C H3C2 0.9800
C3C H3C3 0.9800
O1F C2F 1.229(12)
C1F C2F 1.498(14)
C1F H1F1 0.9800
C1F H1F2 0.9800
C1F H1F3 0.9800
C2F C3F 1.451(15)
C3F H3F1 0.9800
C3F H3F2 0.9800
C3F H3F3 0.9800
O1D C2D 1.275(14)
C1D C2D 1.504(17)
C1D H1DA 0.9800
C1D H1DB 0.9800
C1D H1DC 0.9800
C2D C3D 1.502(16)
C3D H3DA 0.9800
C3D H3DB 0.9800
C3D H3DC 0.9800
O1E C2E 1.217(12)
C1E C2E 1.492(14)
C1E H1EA 0.9800
C1E H1EB 0.9800
C1E H1EC 0.9800
C2E C3E 1.467(15)
C3E H3EA 0.9800
C3E H3EB 0.9800
C3E H3EC 0.9800

loop_
_geom_hbond_atom_site_label_D
_geom_hbond_atom_site_label_H
_geom_hbond_atom_site_label_A
_geom_hbond_distance_DH
_geom_hbond_distance_HA
_geom_hbond_distance_DA
_geom_hbond_angle_DHA
O1W H1WA O1C 0.80 2.01 2.764(8) 156.2
O1W H1WB O1F 0.80 2.04 2.784(7) 154.3
O2W H2WA F1A 0.80 1.97 2.774(6) 179.7
O2W H2WB O1D 0.80 1.94 2.635(8) 144.5
O3W H3WA F1A 0.80 1.96 2.738(5) 165.3
O3W H3WB O1E 0.80 1.90 2.705(6) 179.5
N1 H1N F2 0.88 1.77 2.636(7) 167.5
N4 H4N F1 0.88 1.83 2.663(7) 156.3
N5 H5N F1 0.88 1.80 2.669(7) 169.9
N8 H8N F2 0.88 1.83 2.679(7) 161.0

loop_
_geom_torsion_atom_site_label_1
_geom_torsion_atom_site_label_2
_geom_torsion_atom_site_label_3
_geom_torsion_atom_site_label_4
_geom_torsion
F2 Cd1 Cd2 F1 129.5(2)
N3 Cd1 Cd2 F1 -64.2(3)
N2 Cd1 Cd2 F1 -169.6(3)
O2W Cd1 Cd2 F1 56.1(3)
O1W Cd1 Cd2 F1 -116.6(2)
F1 Cd1 Cd2 F2 -129.5(2)
N3 Cd1 Cd2 F2 166.3(2)
N2 Cd1 Cd2 F2 60.9(3)
O2W Cd1 Cd2 F2 -73.4(2)
O1W Cd1 Cd2 F2 113.9(2)
F2 Cd1 Cd2 N6 -178.7(3)
F1 Cd1 Cd2 N6 51.8(3)
N3 Cd1 Cd2 N6 -12.3(3)
N2 Cd1 Cd2 N6 -117.8(3)
O2W Cd1 Cd2 N6 107.9(3)
O1W Cd1 Cd2 N6 -64.8(3)
F2 Cd1 Cd2 N7 -58.0(3)
F1 Cd1 Cd2 N7 172.5(3)
N3 Cd1 Cd2 N7 108.3(3)
N2 Cd1 Cd2 N7 2.9(3)
O2W Cd1 Cd2 N7 -131.5(3)
O1W Cd1 Cd2 N7 55.8(3)
F2 Cd1 Cd2 O3W 57.9(2)
F1 Cd1 Cd2 O3W -71.6(2)
N3 Cd1 Cd2 O3W -135.7(2)
N2 Cd1 Cd2 O3W 118.8(3)
O2W Cd1 Cd2 O3W -15.5(2)
O1W Cd1 Cd2 O3W 171.8(2)
F2 Cd1 Cd2 O1W -113.9(2)
F1 Cd1 Cd2 O1W 116.6(2)
N3 Cd1 Cd2 O1W 52.5(2)
N2 Cd1 Cd2 O1W -53.0(3)
O2W Cd1 Cd2 O1W 172.7(2)
F2 Cd2 F1 Cd1 32.01(15)
N6 Cd2 F1 Cd1 -144.24(19)
N7 Cd2 F1 Cd1 -54.7(16)
O3W Cd2 F1 Cd1 111.8(2)
O1W Cd2 F1 Cd1 -44.07(17)
F2 Cd1 F1 Cd2 -32.28(16)
N3 Cd1 F1 Cd2 132.37(19)
N2 Cd1 F1 Cd2 41.3(10)
O2W Cd1 F1 Cd2 -127.6(2)
O1W Cd1 F1 Cd2 43.50(17)
F1 Cd1 F2 Cd2 31.89(15)
N3 Cd1 F2 Cd2 -45.6(7)
N2 Cd1 F2 Cd2 -136.08(19)
O2W Cd1 F2 Cd2 114.3(2)
O1W Cd1 F2 Cd2 -45.04(16)
F1 Cd2 F2 Cd1 -32.14(16)
N6 Cd2 F2 Cd1 10(2)
N7 Cd2 F2 Cd1 141.04(19)
O3W Cd2 F2 Cd1 -122.6(2)
O1W Cd2 F2 Cd1 45.80(16)
F1 Cd2 O1W Cd1 37.88(14)
F2 Cd2 O1W Cd1 -39.09(14)
N6 Cd2 O1W Cd1 137.64(17)
N7 Cd2 O1W Cd1 -143.35(18)
O3W Cd2 O1W Cd1 -16.1(4)
F2 Cd1 O1W Cd2 39.58(14)
F1 Cd1 O1W Cd2 -37.81(15)
N3 Cd1 O1W Cd2 -140.57(18)
N2 Cd1 O1W Cd2 141.72(19)
O2W Cd1 O1W Cd2 -16.6(6)
F2 Cd1 N2 C5 -37.7(7)
F1 Cd1 N2 C5 -108.2(10)
N3 Cd1 N2 C5 158.0(7)
O2W Cd1 N2 C5 60.2(7)
O1W Cd1 N2 C5 -110.3(6)
Cd2 Cd1 N2 C5 -74.2(7)
F2 Cd1 N2 C6 148.0(4)
F1 Cd1 N2 C6 77.5(10)
N3 Cd1 N2 C6 -16.3(4)
O2W Cd1 N2 C6 -114.1(4)
O1W Cd1 N2 C6 75.4(4)
Cd2 Cd1 N2 C6 111.5(4)
F2 Cd1 N3 C12 107.7(8)
F1 Cd1 N3 C12 34.2(7)
N2 Cd1 N3 C12 -158.3(7)
O2W Cd1 N3 C12 -51.9(7)
O1W Cd1 N3 C12 107.2(6)
Cd2 Cd1 N3 C12 71.4(7)
F2 Cd1 N3 C11 -74.9(8)
F1 Cd1 N3 C11 -148.5(4)
N2 Cd1 N3 C11 19.0(4)
O2W Cd1 N3 C11 125.5(4)
O1W Cd1 N3 C11 -75.5(4)
Cd2 Cd1 N3 C11 -111.2(4)
F1 Cd2 N6 C22 -36.6(7)
F2 Cd2 N6 C22 -78(2)
N7 Cd2 N6 C22 150.1(7)
O3W Cd2 N6 C22 53.9(7)
O1W Cd2 N6 C22 -112.7(7)
Cd1 Cd2 N6 C22 -68.7(8)
F1 Cd2 N6 C23 153.6(4)
F2 Cd2 N6 C23 112.4(18)
N7 Cd2 N6 C23 -19.6(4)
O3W Cd2 N6 C23 -115.8(5)
O1W Cd2 N6 C23 77.5(5)
Cd1 Cd2 N6 C23 121.5(4)
F1 Cd2 N7 C29 115.1(15)
F2 Cd2 N7 C29 30.3(5)
N6 Cd2 N7 C29 -153.9(5)
O3W Cd2 N7 C29 -51.3(5)
O1W Cd2 N7 C29 104.7(5)
Cd1 Cd2 N7 C29 65.9(6)
F1 Cd2 N7 C28 -71.1(17)
F2 Cd2 N7 C28 -155.8(3)
N6 Cd2 N7 C28 19.9(3)
O3W Cd2 N7 C28 122.6(3)
O1W Cd2 N7 C28 -81.4(3)
Cd1 Cd2 N7 C28 -120.3(3)
C4 N1 C1 C2 1.4(9)
C4 N1 C1 C34 178.5(6)
N1 C1 C2 C3 -1.2(9)
C34 C1 C2 C3 -178.0(7)
C1 C2 C3 C4 0.6(10)
C1 N1 C4 C3 -1.0(8)
C1 N1 C4 C5 174.5(7)
C2 C3 C4 N1 0.2(9)
C2 C3 C4 C5 -175.4(7)
C6 N2 C5 C4 -169.1(7)
Cd1 N2 C5 C4 17.0(12)
N1 C4 C5 N2 2.6(13)
C3 C4 C5 N2 177.2(8)
C5 N2 C6 C11 -163.4(7)
Cd1 N2 C6 C11 11.8(8)
C5 N2 C6 C7 20.8(10)
Cd1 N2 C6 C7 -164.0(5)
C11 C6 C7 C8 1.5(11)
N2 C6 C7 C8 177.3(7)
C6 C7 C8 O1 179.9(7)
C6 C7 C8 C9 -4.9(11)
C35 O1 C8 C7 -11.1(10)
C35 O1 C8 C9 173.6(5)
C36 O2 C9 C10 -2.4(10)
C36 O2 C9 C8 175.4(5)
C7 C8 C9 C10 4.2(11)
O1 C8 C9 C10 179.9(7)
C7 C8 C9 O2 -173.7(7)
O1 C8 C9 O2 2.1(10)
O2 C9 C10 C11 177.6(7)
C8 C9 C10 C11 -0.1(11)
C7 C6 C11 C10 2.7(10)
N2 C6 C11 C10 -173.2(6)
C7 C6 C11 N3 -178.4(6)
N2 C6 C11 N3 5.7(10)
C9 C10 C11 C6 -3.4(11)
C9 C10 C11 N3 177.8(7)
C12 N3 C11 C6 157.9(7)
Cd1 N3 C11 C6 -19.8(8)
C12 N3 C11 C10 -23.2(10)
Cd1 N3 C11 C10 159.0(6)
C11 N3 C12 C13 173.2(7)
Cd1 N3 C12 C13 -9.7(12)
C16 N4 C13 C14 -0.6(8)
C16 N4 C13 C12 -176.3(7)
N3 C12 C13 N4 -1.0(13)
N3 C12 C13 C14 -175.8(8)
N4 C13 C14 C15 0.5(8)
C12 C13 C14 C15 176.2(7)
C13 C14 C15 C16 -0.2(9)
C13 N4 C16 C15 0.5(8)
C13 N4 C16 C17 -178.3(7)
C14 C15 C16 N4 -0.2(9)
C14 C15 C16 C17 178.5(7)
N4 C16 C17 C18 -74.5(9)
C15 C16 C17 C18 107.0(9)
N4 C16 C17 C38 46.3(9)
C15 C16 C17 C38 -132.1(8)
N4 C16 C17 C37 165.0(6)
C15 C16 C17 C37 -13.5(11)
C21 N5 C18 C19 0.7(10)
C21 N5 C18 C17 179.9(8)
C16 C17 C18 N5 65.8(10)
C38 C17 C18 N5 -55.2(9)
C37 C17 C18 N5 -173.3(7)
C16 C17 C18 C19 -115.1(11)
C38 C17 C18 C19 123.9(10)
C37 C17 C18 C19 5.7(13)
N5 C18 C19 C20 -0.1(11)
C17 C18 C19 C20 -179.2(9)
C18 C19 C20 C21 -0.5(12)
C19 C20 C21 N5 0.9(11)
C19 C20 C21 C22 -175.6(9)
C18 N5 C21 C20 -1.0(10)
C18 N5 C21 C22 175.5(8)
C23 N6 C22 C21 -171.0(8)
Cd2 N6 C22 C21 20.0(14)
C20 C21 C22 N6 175.4(9)
N5 C21 C22 N6 -0.4(15)
C22 N6 C23 C28 -154.0(6)
Cd2 N6 C23 C28 17.4(7)
C22 N6 C23 C24 28.5(10)
Cd2 N6 C23 C24 -160.1(5)
C28 C23 C24 C25 3.0(10)
N6 C23 C24 C25 -179.6(5)
C39 O3 C25 C24 -1.7(9)
C39 O3 C25 C26 -179.6(7)
C23 C24 C25 O3 179.7(5)
C23 C24 C25 C26 -2.4(8)
C40 O4 C26 C27 1.7(11)
C40 O4 C26 C25 -179.7(7)
O3 C25 C26 O4 -0.6(9)
C24 C25 C26 O4 -178.8(5)
O3 C25 C26 C27 178.1(6)
C24 C25 C26 C27 0.0(11)
O4 C26 C27 C28 -179.5(6)
C25 C26 C27 C28 1.9(12)
C24 C23 C28 N7 178.0(6)
N6 C23 C28 N7 0.5(8)
C24 C23 C28 C27 -1.1(8)
N6 C23 C28 C27 -178.5(5)
C29 N7 C28 C23 156.4(5)
Cd2 N7 C28 C23 -18.2(6)
C29 N7 C28 C27 -24.5(9)
Cd2 N7 C28 C27 160.9(6)
C26 C27 C28 C23 -1.3(11)
C26 C27 C28 N7 179.6(6)
C28 N7 C29 C30 173.5(7)
Cd2 N7 C29 C30 -13.3(10)
C33 N8 C30 C31 -0.2(7)
C33 N8 C30 C29 -176.8(7)
N7 C29 C30 C31 -173.0(7)
N7 C29 C30 N8 3.0(12)
N8 C30 C31 C32 -0.7(9)
C29 C30 C31 C32 175.9(7)
C30 C31 C32 C33 1.4(9)
C30 N8 C33 C32 1.0(7)
C30 N8 C33 C34 -178.2(6)
C31 C32 C33 N8 -1.4(8)
C31 C32 C33 C34 177.6(8)
N8 C33 C34 C1 -72.8(8)
C32 C33 C34 C1 108.3(9)
N8 C33 C34 C42 166.8(6)
C32 C33 C34 C42 -12.1(12)
N8 C33 C34 C41 50.2(9)
C32 C33 C34 C41 -128.7(9)
N1 C1 C34 C33 69.7(6)
C2 C1 C34 C33 -114.0(8)
N1 C1 C34 C42 -170.8(5)
C2 C1 C34 C42 5.6(9)
N1 C1 C34 C41 -52.4(7)
C2 C1 C34 C41 124.0(8)
